data_4034421
loop_
_publ_author_name
'O'Hara, Chelsea'
'Yang, Chou-Hsun'
'Francis, Andrew J.'
'Newell, Brian S.'
'Wang, Haobin'
'Resendiz, Marino J. E.'

_publ_section_title
;
 Photocycloaddition of <i>S</i>,<i>S</i>-Dioxo-benzothiophene-2-methanol,
 Reactivity in the Solid State and in Solution: Mechanistic Studies and
 Diastereoselective Formation of Cyclobutyl Rings.
;
_journal_issue 15
_journal_name_full 'The Journal of organic chemistry'
_journal_page_first 9714
_journal_page_last 9725
_journal_paper_doi 10.1021/acs.joc.9b01354
_journal_volume 84
_journal_year 2019
_chemical_formula_moiety 'C9 H8 O3 S'
_chemical_formula_sum 'C9 H8 O3 S'
_chemical_formula_weight 196.21
_chemical_name_common 'Crystal 1'
_space_group_crystal_system orthorhombic
_space_group_IT_number 19
_space_group_name_Hall 'P 2ac 2ab'
_space_group_name_H-M_alt 'P 21 21 21'
_atom_sites_solution_hydrogens geom
_atom_sites_solution_primary direct
_atom_sites_solution_secondary difmap
_cell_angle_alpha 90
_cell_angle_beta 90
_cell_angle_gamma 90
_cell_formula_units_Z 8
_cell_length_a 7.1712(8)
_cell_length_b 8.3963(9)
_cell_length_c 29.020(3)
_cell_measurement_reflns_used 9795
_cell_measurement_temperature 128.(2)
_cell_measurement_theta_max 29.7104
_cell_measurement_theta_min 2.5253
_cell_volume 1747.3(3)
_computing_cell_refinement 'SAINT V8.38A (Bruker AXS Inc., 2017)'
_computing_data_collection 'Bruker Instrument Service V6.2.6 (Bruker AXS Inc., 2017)'
_computing_data_reduction 'SAINT V8.38A (Bruker AXS Inc., 2017)'
_computing_molecular_graphics 'shelXle (C.B. Huebschle, rev 882)'
_computing_publication_material 'APEX3 v2018.1-0 (Bruker AXS Inc., 2017)'
_computing_structure_refinement 'SHELXL-2017/1 (Sheldrick, 2017)'
_computing_structure_solution 'SHELXT 2014/5 (Sheldrick, 2014)'
_diffrn_ambient_temperature 128.(2)
_diffrn_detector_area_resol_mean 10.4167
_diffrn_measured_fraction_theta_full 0.999
_diffrn_measured_fraction_theta_max 0.999
_diffrn_measurement_device_type 'Bruker D8 QUEST '
_diffrn_measurement_method '\f and \w scans'
_diffrn_radiation_monochromator 'curved graphite'
_diffrn_radiation_type 'Mo K\a'
_diffrn_radiation_wavelength 0.71073
_diffrn_reflns_av_R_equivalents 0.0452
_diffrn_reflns_av_unetI/netI 0.0243
_diffrn_reflns_limit_h_max 8
_diffrn_reflns_limit_h_min -8
_diffrn_reflns_limit_k_max 9
_diffrn_reflns_limit_k_min -9
_diffrn_reflns_limit_l_max 34
_diffrn_reflns_limit_l_min -34
_diffrn_reflns_number 27828
_diffrn_reflns_theta_full 25.03
_diffrn_reflns_theta_max 25.03
_diffrn_reflns_theta_min 2.80
_diffrn_source 'sealed tube'
_diffrn_source_type 'Siemans KFF Mo2K-90'
_exptl_absorpt_coefficient_mu 0.338
_exptl_absorpt_correction_T_max 0.99
_exptl_absorpt_correction_T_min 0.82
_exptl_absorpt_correction_type multi-scan
_exptl_absorpt_process_details
;
Krause, L., Herbst-Irmer, R., Sheldrick, G. M., Stalke, D. (2015).
"Comparison of silver and molybdenum microfocus X-ray sources for
single-crystal structure determination"
J. Appl. Cryst. 48, 3-10.
;
_exptl_crystal_colour 'translucent colourless'
_exptl_crystal_density_diffrn 1.492
_exptl_crystal_density_method 'not measured'
_exptl_crystal_description rod
_exptl_crystal_F_000 816
_exptl_crystal_size_max 0.117
_exptl_crystal_size_mid 0.107
_exptl_crystal_size_min 0.042
_refine_diff_density_max 0.439
_refine_diff_density_min -0.262
_refine_ls_abs_structure_details
;

Flack x determined using 1022 quotients [(I+)-(I-)]/[(I+)+(I-)]
(Parsons, Flack and Wagner, Acta Cryst. B69 (2013) 249-259).
;
_refine_ls_abs_structure_Flack -0.02(4)
_refine_ls_extinction_method none
_refine_ls_goodness_of_fit_ref 1.080
_refine_ls_hydrogen_treatment mixed
_refine_ls_matrix_type full
_refine_ls_number_parameters 240
_refine_ls_number_reflns 3086
_refine_ls_number_restraints 2
_refine_ls_restrained_S_all 1.080
_refine_ls_R_factor_all 0.0486
_refine_ls_R_factor_gt 0.0398
_refine_ls_shift/su_max 0.022
_refine_ls_shift/su_mean 0.001
_refine_ls_structure_factor_coef Fsqd
_refine_ls_weighting_details 'w=1/[\s^2^(Fo^2^)+(0.0647P)^2^+0.4276P] where P=(Fo^2^+2Fc^2^)/3'
_refine_ls_weighting_scheme calc
_refine_ls_wR_factor_gt 0.1060
_refine_ls_wR_factor_ref 0.1136
_reflns_number_gt 2664
_reflns_number_total 3086
_reflns_threshold_expression 'I > 2\s(I)'
_cod_data_source_file jo9b01354_si_002.cif
_cod_data_source_block mr01
_cod_depositor_comments
;
The following automatic conversions were performed:

data item '_exptl_absorpt_correction_type' value 'Multi-Scan' was
changed to 'multi-scan' in accordance with the
/home/data/users/saulius/crontab/automatic-downloads/current/ACS/lib/dictionaries/cif_core.dic
dictionary named 'cif_core.dic' version 2.4.2 last updated on
2011-04-26.

Automatic conversion script
Id: cif_fix_values 6909 2019-04-08 15:41:33Z antanas 
;
_cod_database_code 4034421

loop_
_space_group_symop_operation_xyz
'x, y, z'
'-x+1/2, -y, z+1/2'
'-x, y+1/2, -z+1/2'
'x+1/2, -y+1/2, -z'

loop_
_atom_site_type_symbol
_atom_site_label
_atom_site_fract_x
_atom_site_fract_y
_atom_site_fract_z
_atom_site_U_iso_or_equiv
_atom_site_adp_type
_atom_site_calc_flag
_atom_site_refinement_flags_adp
_atom_site_refinement_flags_posn
_atom_site_occupancy
S S1 0.09032(17) 0.58865(10) 0.35045(3) 0.0515(3) Uani d . . 1
O O1 -0.0788(6) 0.6640(4) 0.33595(12) 0.0750(9) Uani d . . 1
O O2 0.2620(5) 0.6645(3) 0.33795(12) 0.0727(9) Uani d . . 1
O O3 0.2252(8) 0.7389(7) 0.4554(2) 0.151(3) Uani d . D 1
H H3A 0.310(5) 0.660(2) 0.460(4) 0.227 Uiso calc U DR 1
C C1 0.0938(6) 0.3862(4) 0.33465(12) 0.0427(7) Uani d . . 1
C C2 0.1033(7) 0.3244(4) 0.29099(14) 0.0522(9) Uani d . . 1
H H2 0.106035 0.391594 0.264659 0.063 Uiso calc U R 1
C C3 0.1087(7) 0.1599(5) 0.28678(16) 0.0612(11) Uani d . . 1
H H3 0.115275 0.112437 0.257113 0.073 Uiso calc U R 1
C C4 0.1047(7) 0.0658(5) 0.32527(19) 0.0686(12) Uani d . . 1
H H4 0.109206 -0.046604 0.321823 0.082 Uiso calc U R 1
C C5 0.0941(7) 0.1304(5) 0.36920(17) 0.0660(11) Uani d . . 1
H H5 0.089637 0.063008 0.395461 0.079 Uiso calc U R 1
C C6 0.0900(6) 0.2939(4) 0.37427(13) 0.0480(8) Uani d . . 1
C C7 0.0827(7) 0.3894(5) 0.41621(14) 0.0611(10) Uani d . . 1
H H7 0.0788 0.34224 0.445959 0.073 Uiso calc U R 1
C C8 0.0818(7) 0.5464(5) 0.41025(13) 0.0573(9) Uani d . . 1
C C9 0.0650(11) 0.6763(7) 0.4447(2) 0.0952(18) Uani d . . 1
H H9A -0.017427 0.760481 0.432235 0.114 Uiso calc U R 1
H H9B 0.005864 0.633601 0.472965 0.114 Uiso calc U R 1
S S2 0.58466(19) 0.14696(13) 0.43354(3) 0.0590(3) Uani d . . 1
O O4 0.7546(6) 0.0969(5) 0.45550(12) 0.0881(11) Uani d . . 1
O O5 0.4137(6) 0.0973(5) 0.45440(10) 0.0828(10) Uani d . . 1
O O6 0.5871(7) 0.6242(4) 0.45428(15) 0.1002(13) Uani d . D 1
H H6 0.643(10) 0.680(2) 0.4772(14) 0.15 Uiso calc U DR 1
C C10 0.5900(6) 0.1032(4) 0.37424(11) 0.0464(8) Uani d . . 1
C C11 0.5903(7) -0.0437(5) 0.35380(14) 0.0575(9) Uani d . . 1
H H11 0.585822 -0.138984 0.37142 0.069 Uiso calc U R 1
C C12 0.5976(8) -0.0463(5) 0.30594(15) 0.0628(11) Uani d . . 1
H H12 0.598611 -0.145636 0.290268 0.075 Uiso calc U R 1
C C13 0.6034(6) 0.0920(6) 0.28106(13) 0.0598(10) Uani d . . 1
H H13 0.606971 0.08698 0.248369 0.072 Uiso calc U R 1
C C14 0.6040(6) 0.2384(5) 0.30247(12) 0.0525(9) Uani d . . 1
H H14 0.610739 0.333449 0.28478 0.063 Uiso calc U R 1
C C15 0.5947(5) 0.2455(4) 0.35026(11) 0.0433(7) Uani d . . 1
C C16 0.5923(6) 0.3871(5) 0.38012(13) 0.0513(8) Uani d . . 1
H H16 0.595676 0.492663 0.368368 0.062 Uiso calc U R 1
C C17 0.5851(7) 0.3548(5) 0.42492(13) 0.0557(9) Uani d . . 1
C C18 0.5793(9) 0.4623(7) 0.46623(16) 0.0797(15) Uani d . . 1
H H18A 0.462931 0.44188 0.483626 0.096 Uiso calc U R 1
H H18B 0.685646 0.436705 0.486671 0.096 Uiso calc U R 1

loop_
_atom_site_aniso_label
_atom_site_aniso_U_11
_atom_site_aniso_U_22
_atom_site_aniso_U_33
_atom_site_aniso_U_12
_atom_site_aniso_U_13
_atom_site_aniso_U_23
S1 0.0636(6) 0.0354(4) 0.0556(5) 0.0004(5) 0.0048(5) 0.0009(4)
O1 0.087(2) 0.0560(17) 0.082(2) 0.024(2) -0.005(2) 0.0080(15)
O2 0.081(2) 0.0469(16) 0.090(2) -0.0201(17) 0.014(2) -0.0004(16)
O3 0.117(4) 0.132(4) 0.204(6) 0.031(3) -0.035(4) -0.111(5)
C1 0.0408(17) 0.0361(17) 0.0511(18) 0.0000(18) -0.0010(18) -0.0007(13)
C2 0.052(2) 0.052(2) 0.053(2) -0.004(2) -0.001(2) -0.0018(16)
C3 0.058(3) 0.054(2) 0.072(3) -0.005(2) -0.007(2) -0.017(2)
C4 0.058(3) 0.039(2) 0.109(4) -0.004(2) -0.007(3) -0.009(2)
C5 0.062(3) 0.050(2) 0.086(3) -0.004(2) -0.007(3) 0.021(2)
C6 0.0440(19) 0.0444(18) 0.056(2) -0.002(2) 0.000(2) 0.0090(15)
C7 0.065(2) 0.071(3) 0.0474(19) 0.001(3) 0.002(2) 0.0125(18)
C8 0.054(2) 0.066(2) 0.052(2) 0.001(2) 0.001(2) -0.0085(18)
C9 0.105(5) 0.103(4) 0.078(3) 0.016(4) -0.010(3) -0.042(3)
S2 0.0665(6) 0.0727(6) 0.0379(4) -0.0050(6) -0.0008(6) 0.0031(4)
O4 0.101(3) 0.104(3) 0.0592(19) 0.011(3) -0.029(2) 0.009(2)
O5 0.092(2) 0.100(2) 0.0569(17) -0.024(3) 0.023(2) 0.0043(18)
O6 0.092(3) 0.090(3) 0.118(3) -0.023(3) 0.013(3) -0.058(2)
C10 0.0404(18) 0.057(2) 0.0416(17) 0.001(2) 0.0004(18) -0.0004(15)
C11 0.059(2) 0.051(2) 0.062(2) -0.001(2) 0.002(3) -0.0009(17)
C12 0.060(3) 0.063(3) 0.066(3) 0.002(2) 0.001(3) -0.018(2)
C13 0.053(2) 0.084(3) 0.0420(19) 0.009(3) 0.0003(19) -0.010(2)
C14 0.051(2) 0.065(2) 0.0416(19) 0.005(2) -0.0013(19) 0.0056(17)
C15 0.0358(17) 0.0511(19) 0.0429(18) 0.0018(19) 0.0012(18) -0.0016(15)
C16 0.0451(19) 0.054(2) 0.055(2) 0.000(2) 0.002(2) -0.0067(16)
C17 0.047(2) 0.069(2) 0.051(2) -0.004(2) 0.000(2) -0.0147(17)
C18 0.072(3) 0.105(4) 0.063(3) -0.008(3) 0.001(3) -0.037(3)

loop_
_atom_type_symbol
_atom_type_description
_atom_type_scat_dispersion_real
_atom_type_scat_dispersion_imag
_atom_type_scat_source
C C 0.0033 0.0016 'International Tables Vol C Tables 4.2.6.8 and 6.1.1.4'
H H 0.0000 0.0000 'International Tables Vol C Tables 4.2.6.8 and 6.1.1.4'
O O 0.0106 0.0060 'International Tables Vol C Tables 4.2.6.8 and 6.1.1.4'
S S 0.1246 0.1234 'International Tables Vol C Tables 4.2.6.8 and 6.1.1.4'

loop_
_geom_angle_atom_site_label_1
_geom_angle_atom_site_label_2
_geom_angle_atom_site_label_3
_geom_angle
O1 S1 O2 117.21(19)
O1 S1 C1 111.2(2)
O2 S1 C1 110.5(2)
O1 S1 C8 110.3(2)
O2 S1 C8 111.5(2)
C1 S1 C8 93.56(18)
C9 O3 H3A 109.5
C2 C1 C6 123.8(3)
C2 C1 S1 127.3(3)
C6 C1 S1 108.8(3)
C1 C2 C3 117.3(4)
C1 C2 H2 121.3
C3 C2 H2 121.3
C4 C3 C2 120.2(4)
C4 C3 H3 119.9
C2 C3 H3 119.9
C3 C4 C5 121.7(4)
C3 C4 H4 119.1
C5 C4 H4 119.1
C6 C5 C4 119.2(4)
C6 C5 H5 120.4
C4 C5 H5 120.4
C5 C6 C1 117.8(4)
C5 C6 C7 129.5(4)
C1 C6 C7 112.7(3)
C8 C7 C6 115.9(4)
C8 C7 H7 122.1
C6 C7 H7 122.1
C7 C8 C9 129.9(5)
C7 C8 S1 109.0(3)
C9 C8 S1 121.0(4)
O3 C9 C8 112.7(5)
O3 C9 H9A 109.0
C8 C9 H9A 109.1
O3 C9 H9B 109.1
C8 C9 H9B 109.1
H9A C9 H9B 107.8
O5 S2 O4 117.0(2)
O5 S2 C10 111.8(2)
O4 S2 C10 110.7(2)
O5 S2 C17 110.5(2)
O4 S2 C17 110.5(2)
C10 S2 C17 93.88(17)
C18 O6 H6 109.5
C11 C10 C15 124.1(3)
C11 C10 S2 127.7(3)
C15 C10 S2 108.2(3)
C10 C11 C12 116.6(4)
C10 C11 H11 121.7
C12 C11 H11 121.7
C13 C12 C11 121.0(4)
C13 C12 H12 119.5
C11 C12 H12 119.5
C12 C13 C14 121.3(4)
C12 C13 H13 119.3
C14 C13 H13 119.3
C13 C14 C15 119.2(4)
C13 C14 H14 120.4
C15 C14 H14 120.4
C10 C15 C14 117.8(3)
C10 C15 C16 113.7(3)
C14 C15 C16 128.5(3)
C17 C16 C15 114.3(4)
C17 C16 H16 122.8
C15 C16 H16 122.8
C16 C17 C18 131.3(4)
C16 C17 S2 109.9(3)
C18 C17 S2 118.8(3)
O6 C18 C17 112.6(4)
O6 C18 H18A 109.1
C17 C18 H18A 109.1
O6 C18 H18B 109.1
C17 C18 H18B 109.1
H18A C18 H18B 107.8

loop_
_geom_bond_atom_site_label_1
_geom_bond_atom_site_label_2
_geom_bond_distance
S1 O1 1.431(4)
S1 O2 1.432(3)
S1 C1 1.761(3)
S1 C8 1.773(4)
O3 C9 1.301(8)
O3 H3A 0.91(3)
C1 C2 1.371(5)
C1 C6 1.386(5)
C2 C3 1.387(5)
C2 H2 0.95
C3 C4 1.368(7)
C3 H3 0.95
C4 C5 1.387(7)
C4 H4 0.95
C5 C6 1.381(5)
C5 H5 0.95
C6 C7 1.458(6)
C7 C8 1.330(6)
C7 H7 0.95
C8 C9 1.485(6)
C9 H9A 0.99
C9 H9B 0.99
S2 O5 1.429(4)
S2 O4 1.438(4)
S2 C10 1.760(3)
S2 C17 1.763(4)
O6 C18 1.404(7)
O6 H6 0.90(3)
C10 C11 1.369(5)
C10 C15 1.383(5)
C11 C12 1.390(6)
C11 H11 0.95
C12 C13 1.368(6)
C12 H12 0.95
C13 C14 1.377(6)
C13 H13 0.95
C14 C15 1.390(5)
C14 H14 0.95
C15 C16 1.471(5)
C16 C17 1.329(5)
C16 H16 0.95
C17 C18 1.501(5)
C18 H18A 0.99
C18 H18B 0.99

loop_
_geom_torsion_atom_site_label_1
_geom_torsion_atom_site_label_2
_geom_torsion_atom_site_label_3
_geom_torsion_atom_site_label_4
_geom_torsion
O1 S1 C1 C2 67.6(5)
O2 S1 C1 C2 -64.4(5)
C8 S1 C1 C2 -179.0(4)
O1 S1 C1 C6 -113.9(3)
O2 S1 C1 C6 114.1(3)
C8 S1 C1 C6 -0.5(3)
C6 C1 C2 C3 0.2(7)
S1 C1 C2 C3 178.5(4)
C1 C2 C3 C4 0.0(8)
C2 C3 C4 C5 0.4(8)
C3 C4 C5 C6 -0.9(8)
C4 C5 C6 C1 1.0(8)
C4 C5 C6 C7 -178.8(5)
C2 C1 C6 C5 -0.7(7)
S1 C1 C6 C5 -179.3(4)
C2 C1 C6 C7 179.1(4)
S1 C1 C6 C7 0.5(5)
C5 C6 C7 C8 179.4(5)
C1 C6 C7 C8 -0.3(6)
C6 C7 C8 C9 176.3(6)
C6 C7 C8 S1 0.0(6)
O1 S1 C8 C7 114.5(4)
O2 S1 C8 C7 -113.4(4)
C1 S1 C8 C7 0.3(4)
O1 S1 C8 C9 -62.2(5)
O2 S1 C8 C9 69.8(5)
C1 S1 C8 C9 -176.4(5)
C7 C8 C9 O3 99.5(8)
S1 C8 C9 O3 -84.5(7)
O5 S2 C10 C11 -65.4(5)
O4 S2 C10 C11 67.0(5)
C17 S2 C10 C11 -179.4(4)
O5 S2 C10 C15 114.8(3)
O4 S2 C10 C15 -112.8(3)
C17 S2 C10 C15 0.9(3)
C15 C10 C11 C12 0.6(7)
S2 C10 C11 C12 -179.1(4)
C10 C11 C12 C13 -0.2(8)
C11 C12 C13 C14 0.7(8)
C12 C13 C14 C15 -1.4(7)
C11 C10 C15 C14 -1.3(6)
S2 C10 C15 C14 178.5(3)
C11 C10 C15 C16 179.7(4)
S2 C10 C15 C16 -0.5(4)
C13 C14 C15 C10 1.6(6)
C13 C14 C15 C16 -179.6(4)
C10 C15 C16 C17 -0.3(5)
C14 C15 C16 C17 -179.2(4)
C15 C16 C17 C18 -179.6(5)
C15 C16 C17 S2 1.0(5)
O5 S2 C17 C16 -116.1(4)
O4 S2 C17 C16 112.7(4)
C10 S2 C17 C16 -1.1(4)
O5 S2 C17 C18 64.3(5)
O4 S2 C17 C18 -66.8(5)
C10 S2 C17 C18 179.4(4)
C16 C17 C18 O6 -1.6(9)
S2 C17 C18 O6 177.8(4)
